data_4070384
loop_
_publ_author_name
'Yu, Xianghua'
'Chen, Xue-Tai'
'Xue, Zi-Ling'

_publ_section_title
;
 Reactions of Oxygen with Metallaheterocyclic Alkyl Amide Complexes.
 Selective Insertion of Oxygen into Metal&#x2212;Carbon Bonds
;
_journal_issue 23
_journal_name_full Organometallics
_journal_page_first 6642
_journal_paper_doi 10.1021/om900773w
_journal_volume 28
_journal_year 2009
_chemical_formula_sum 'C28 H82 N6 O2 Si8 Zr2'
_chemical_formula_weight 942.16
_chemical_name_common Zirconium
_chemical_name_systematic
; 
Zirconium Amdie Cylic O complex with cis configuration
;
_space_group_IT_number 14
_symmetry_cell_setting monoclinic
_symmetry_space_group_name_Hall '-P 2yn'
_symmetry_space_group_name_H-M 'P 1 21/n 1'
_atom_sites_solution_hydrogens geom
_atom_sites_solution_primary direct
_atom_sites_solution_secondary difmap
_audit_creation_method SHELXL-97
_cell_angle_alpha 90.00
_cell_angle_beta 93.136(5)
_cell_angle_gamma 90.00
_cell_formula_units_Z 4
_cell_length_a 10.127(3)
_cell_length_b 18.772(5)
_cell_length_c 26.205(7)
_cell_measurement_temperature 173(2)
_cell_volume 4974(2)
_computing_cell_refinement 'SMART, Bruker (2000)'
_computing_data_collection 'SMART, Bruker (2000)'
_computing_data_reduction 'XPREP, Bruker (2000)'
_computing_molecular_graphics 'SHELXTL, Bruker (2000)'
_computing_publication_material 'SHELXTL, Bruker (2000)'
_computing_structure_refinement 'SHELXL-97 (Sheldrick, 1997)'
_computing_structure_solution 'SHELXS-97 (Sheldrick, 1990)'
_diffrn_ambient_temperature 173(2)
_diffrn_measured_fraction_theta_full 0.969
_diffrn_measured_fraction_theta_max 0.969
_diffrn_measurement_device_type 'CCD area detector'
_diffrn_measurement_method Multiscan
_diffrn_radiation_monochromator graphite
_diffrn_radiation_source 'fine-focus sealed tube'
_diffrn_radiation_type MoK\a
_diffrn_radiation_wavelength 0.71073
_diffrn_reflns_av_R_equivalents 0.1051
_diffrn_reflns_av_sigmaI/netI 0.0831
_diffrn_reflns_limit_h_max 13
_diffrn_reflns_limit_h_min -13
_diffrn_reflns_limit_k_max 24
_diffrn_reflns_limit_k_min -24
_diffrn_reflns_limit_l_max 33
_diffrn_reflns_limit_l_min -34
_diffrn_reflns_number 50838
_diffrn_reflns_theta_full 28.39
_diffrn_reflns_theta_max 28.39
_diffrn_reflns_theta_min 1.34
_exptl_absorpt_coefficient_mu 0.641
_exptl_absorpt_correction_T_max 0.8771
_exptl_absorpt_correction_T_min 0.8211
_exptl_absorpt_correction_type multi-scan
_exptl_absorpt_process_details 'SADABS, Bruker (2000)'
_exptl_crystal_colour colorless
_exptl_crystal_density_diffrn 1.258
_exptl_crystal_density_method 'not measured'
_exptl_crystal_description fragment
_exptl_crystal_F_000 2000
_exptl_crystal_size_max 0.32
_exptl_crystal_size_mid 0.28
_exptl_crystal_size_min 0.21
_refine_diff_density_max 1.708
_refine_diff_density_min -0.985
_refine_diff_density_rms 0.166
_refine_ls_extinction_method none
_refine_ls_goodness_of_fit_ref 0.915
_refine_ls_hydrogen_treatment mixed
_refine_ls_matrix_type full
_refine_ls_number_parameters 441
_refine_ls_number_reflns 12084
_refine_ls_number_restraints 0
_refine_ls_restrained_S_all 0.915
_refine_ls_R_factor_all 0.0846
_refine_ls_R_factor_gt 0.0601
_refine_ls_shift/su_max 0.001
_refine_ls_shift/su_mean 0.000
_refine_ls_structure_factor_coef Fsqd
_refine_ls_weighting_details 'calc w=1/[\s^2^(Fo^2^)+(0.1351P)^2^+13.2254P] where P=(Fo^2^+2Fc^2^)/3'
_refine_ls_weighting_scheme calc
_refine_ls_wR_factor_gt 0.1608
_refine_ls_wR_factor_ref 0.2063
_reflns_number_gt 9003
_reflns_number_total 12084
_reflns_threshold_expression >2sigma(I)
_cod_data_source_file om900773w_si_002.cif
_cod_data_source_block zro2m
_cod_depositor_comments
;
The following automatic conversions were performed:

'_symmetry_cell_setting' value 'Monoclinic' changed to 'monoclinic'
according to /home/saulius/struct/CIF-dictionaries/cif_core.dic
dictionary named 'cif_core.dic' version 2.4.2 from
2011-04-26.

'_exptl_absorpt_correction_type' value 'Multi-scan'
changed to 'multi-scan' according to
/home/saulius/struct/CIF-dictionaries/cif_core.dic dictionary named
'cif_core.dic' version 2.4.2 from 2011-04-26.

Automatic conversion script
Id: cif_fix_values 1715 2011-07-08 13:25:40Z adriana 
;
_cod_original_sg_symbol_H-M P2(1)/n
_cod_database_code 4070384

loop_
_symmetry_equiv_pos_as_xyz
'x, y, z'
'-x+1/2, y+1/2, -z+1/2'
'-x, -y, -z'
'x-1/2, -y-1/2, z-1/2'

loop_
_atom_site_label
_atom_site_type_symbol
_atom_site_fract_x
_atom_site_fract_y
_atom_site_fract_z
_atom_site_U_iso_or_equiv
_atom_site_adp_type
_atom_site_occupancy
_atom_site_symmetry_multiplicity
_atom_site_calc_flag
_atom_site_refinement_flags
C1 C 0.7328(6) 0.8666(3) 0.1464(2) 0.0434(12) Uani 1 1 d .
H1A H 0.8186 0.8511 0.1626 0.052 Uiso 1 1 calc R
H1B H 0.6904 0.8995 0.1701 0.052 Uiso 1 1 calc R
C2 C 0.9406(7) 0.9408(4) 0.0849(3) 0.0651(19) Uani 1 1 d .
H2A H 0.9962 0.8986 0.0909 0.098 Uiso 1 1 calc R
H2B H 0.9595 0.9755 0.1123 0.098 Uiso 1 1 calc R
H2C H 0.9595 0.9622 0.0520 0.098 Uiso 1 1 calc R
C3 C 0.6564(8) 0.9962(3) 0.0829(3) 0.0601(18) Uani 1 1 d .
H3A H 0.6787 1.0264 0.0541 0.090 Uiso 1 1 calc R
H3B H 0.6725 1.0225 0.1150 0.090 Uiso 1 1 calc R
H3C H 0.5629 0.9826 0.0791 0.090 Uiso 1 1 calc R
C4 C 0.9271(5) 0.8360(3) -0.0369(2) 0.0488(13) Uani 1 1 d .
H4A H 0.9920 0.8615 -0.0146 0.073 Uiso 1 1 calc R
H4B H 0.9457 0.8444 -0.0727 0.073 Uiso 1 1 calc R
H4C H 0.9326 0.7848 -0.0296 0.073 Uiso 1 1 calc R
C5 C 0.7486(6) 0.9663(3) -0.0411(2) 0.0479(13) Uani 1 1 d .
H5A H 0.6583 0.9839 -0.0379 0.072 Uiso 1 1 calc R
H5B H 0.7742 0.9733 -0.0763 0.072 Uiso 1 1 calc R
H5C H 0.8094 0.9927 -0.0177 0.072 Uiso 1 1 calc R
C6 C 0.6367(6) 0.8270(3) -0.0722(2) 0.0427(12) Uani 1 1 d .
H6A H 0.6237 0.7770 -0.0630 0.064 Uiso 1 1 calc R
H6B H 0.6716 0.8296 -0.1063 0.064 Uiso 1 1 calc R
H6C H 0.5520 0.8522 -0.0723 0.064 Uiso 1 1 calc R
C7 C 0.9951(5) 0.6294(3) 0.0037(2) 0.0417(12) Uani 1 1 d .
H7A H 0.9609 0.5930 -0.0204 0.063 Uiso 1 1 calc R
H7B H 1.0752 0.6116 0.0221 0.063 Uiso 1 1 calc R
H7C H 1.0162 0.6727 -0.0151 0.063 Uiso 1 1 calc R
C8 C 0.8627(5) 0.5715(2) 0.0935(2) 0.0371(11) Uani 1 1 d .
H8A H 0.8057 0.5818 0.1217 0.056 Uiso 1 1 calc R
H8B H 0.9524 0.5609 0.1074 0.056 Uiso 1 1 calc R
H8C H 0.8277 0.5303 0.0742 0.056 Uiso 1 1 calc R
C9 C 0.9320(5) 0.7256(3) 0.0915(2) 0.0368(11) Uani 1 1 d .
H9A H 0.9611 0.7644 0.0697 0.055 Uiso 1 1 calc R
H9B H 1.0070 0.7089 0.1135 0.055 Uiso 1 1 calc R
H9C H 0.8620 0.7430 0.1127 0.055 Uiso 1 1 calc R
C10 C 0.4766(5) 0.6399(3) -0.04708(19) 0.0364(11) Uani 1 1 d .
H10A H 0.4243 0.6247 -0.0186 0.055 Uiso 1 1 calc R
H10B H 0.4499 0.6123 -0.0777 0.055 Uiso 1 1 calc R
H10C H 0.4615 0.6907 -0.0538 0.055 Uiso 1 1 calc R
C11 C 0.6725(5) 0.5270(2) -0.0175(2) 0.0371(11) Uani 1 1 d .
H11A H 0.7665 0.5149 -0.0125 0.056 Uiso 1 1 calc R
H11B H 0.6334 0.5002 -0.0466 0.056 Uiso 1 1 calc R
H11C H 0.6270 0.5147 0.0134 0.056 Uiso 1 1 calc R
C12 C 0.7475(6) 0.6430(3) -0.0888(2) 0.0436(12) Uani 1 1 d .
H12A H 0.7785 0.6925 -0.0880 0.065 Uiso 1 1 calc R
H12B H 0.6889 0.6355 -0.1193 0.065 Uiso 1 1 calc R
H12C H 0.8235 0.6108 -0.0896 0.065 Uiso 1 1 calc R
C13 C 0.3820(5) 0.8468(2) 0.0071(2) 0.0362(10) Uani 1 1 d .
H13A H 0.3510 0.8350 -0.0280 0.054 Uiso 1 1 calc R
H13B H 0.4534 0.8820 0.0064 0.054 Uiso 1 1 calc R
H13C H 0.3086 0.8667 0.0254 0.054 Uiso 1 1 calc R
C14 C 0.3151(5) 0.7377(3) 0.0404(2) 0.0413(12) Uani 1 1 d .
H14A H 0.2562 0.7618 0.0633 0.062 Uiso 1 1 calc R
H14B H 0.3436 0.6920 0.0554 0.062 Uiso 1 1 calc R
H14C H 0.2679 0.7293 0.0073 0.062 Uiso 1 1 calc R
C15 C 0.5196(4) 0.6158(2) 0.11708(18) 0.0300(9) Uani 1 1 d .
H15A H 0.5999 0.5860 0.1225 0.036 Uiso 1 1 calc R
H15B H 0.4800 0.6057 0.0825 0.036 Uiso 1 1 calc R
C16 C 0.4268(6) 0.4991(2) 0.1862(2) 0.0443(12) Uani 1 1 d .
H16A H 0.5162 0.4945 0.2022 0.066 Uiso 1 1 calc R
H16B H 0.4181 0.4683 0.1561 0.066 Uiso 1 1 calc R
H16C H 0.3618 0.4850 0.2107 0.066 Uiso 1 1 calc R
C17 C 0.2275(5) 0.5978(3) 0.1371(2) 0.0410(11) Uani 1 1 d .
H17A H 0.1643 0.5832 0.1622 0.062 Uiso 1 1 calc R
H17B H 0.2199 0.5658 0.1075 0.062 Uiso 1 1 calc R
H17C H 0.2083 0.6467 0.1261 0.062 Uiso 1 1 calc R
C18 C 0.1930(8) 0.6058(4) 0.2683(3) 0.070(2) Uani 1 1 d .
H18A H 0.1358 0.6412 0.2507 0.104 Uiso 1 1 calc R
H18B H 0.1629 0.5977 0.3027 0.104 Uiso 1 1 calc R
H18C H 0.1891 0.5610 0.2491 0.104 Uiso 1 1 calc R
C19 C 0.4733(10) 0.5708(4) 0.3080(3) 0.083(3) Uani 1 1 d .
H19A H 0.4429 0.5232 0.2976 0.124 Uiso 1 1 calc R
H19B H 0.4653 0.5765 0.3449 0.124 Uiso 1 1 calc R
H19C H 0.5659 0.5768 0.2999 0.124 Uiso 1 1 calc R
C20 C 0.3670(7) 0.7210(3) 0.3132(2) 0.0563(17) Uani 1 1 d .
H20A H 0.4573 0.7393 0.3188 0.084 Uiso 1 1 calc R
H20B H 0.3313 0.7093 0.3462 0.084 Uiso 1 1 calc R
H20C H 0.3114 0.7573 0.2959 0.084 Uiso 1 1 calc R
C21 C 0.7655(7) 0.6973(4) 0.3360(2) 0.0620(18) Uani 1 1 d .
H21A H 0.7996 0.7295 0.3631 0.093 Uiso 1 1 calc R
H21B H 0.8207 0.6544 0.3358 0.093 Uiso 1 1 calc R
H21C H 0.6743 0.6839 0.3424 0.093 Uiso 1 1 calc R
C22 C 0.7826(5) 0.6712(3) 0.2234(2) 0.0478(14) Uani 1 1 d .
H22A H 0.7110 0.6367 0.2268 0.072 Uiso 1 1 calc R
H22B H 0.8680 0.6470 0.2286 0.072 Uiso 1 1 calc R
H22C H 0.7756 0.6923 0.1892 0.072 Uiso 1 1 calc R
C23 C 0.9261(5) 0.7944(4) 0.2731(3) 0.0638(18) Uani 1 1 d .
H23A H 0.9373 0.8144 0.2391 0.096 Uiso 1 1 calc R
H23B H 1.0005 0.7627 0.2824 0.096 Uiso 1 1 calc R
H23C H 0.9234 0.8331 0.2981 0.096 Uiso 1 1 calc R
C24 C 0.6993(8) 0.9498(3) 0.2666(3) 0.070(2) Uani 1 1 d .
H24A H 0.7933 0.9373 0.2669 0.105 Uiso 1 1 calc R
H24B H 0.6875 0.9907 0.2891 0.105 Uiso 1 1 calc R
H24C H 0.6675 0.9620 0.2317 0.105 Uiso 1 1 calc R
C25 C 0.6484(7) 0.8621(4) 0.3596(2) 0.067(2) Uani 1 1 d .
H25A H 0.5901 0.8266 0.3741 0.100 Uiso 1 1 calc R
H25B H 0.6380 0.9078 0.3769 0.100 Uiso 1 1 calc R
H25C H 0.7405 0.8462 0.3644 0.100 Uiso 1 1 calc R
C26 C 0.4291(6) 0.9047(3) 0.2855(2) 0.0463(13) Uani 1 1 d .
H26A H 0.4015 0.9142 0.2497 0.069 Uiso 1 1 calc R
H26B H 0.4224 0.9485 0.3055 0.069 Uiso 1 1 calc R
H26C H 0.3717 0.8681 0.2991 0.069 Uiso 1 1 calc R
C27 C 0.3687(6) 0.8837(3) 0.1481(2) 0.0469(13) Uani 1 1 d .
H27A H 0.3223 0.8794 0.1144 0.070 Uiso 1 1 calc R
H27B H 0.4613 0.8963 0.1439 0.070 Uiso 1 1 calc R
H27C H 0.3266 0.9208 0.1679 0.070 Uiso 1 1 calc R
C28 C 0.2267(5) 0.8015(3) 0.1866(2) 0.0472(13) Uani 1 1 d .
H28A H 0.1956 0.8385 0.2095 0.071 Uiso 1 1 calc R
H28B H 0.2219 0.7549 0.2033 0.071 Uiso 1 1 calc R
H28C H 0.1708 0.8011 0.1549 0.071 Uiso 1 1 calc R
N1 N 0.7155(3) 0.85236(18) 0.03766(14) 0.0259(7) Uani 1 1 d .
N2 N 0.7134(3) 0.67459(17) 0.02268(13) 0.0218(7) Uani 1 1 d .
N3 N 0.4310(3) 0.78244(18) 0.03315(14) 0.0263(7) Uani 1 1 d .
N4 N 0.4274(4) 0.65734(18) 0.21336(13) 0.0261(7) Uani 1 1 d .
N5 N 0.6296(3) 0.79402(19) 0.25566(14) 0.0270(7) Uani 1 1 d .
N6 N 0.3624(3) 0.81612(18) 0.17499(14) 0.0257(7) Uani 1 1 d .
O1 O 0.6477(3) 0.80459(15) 0.13625(12) 0.0292(6) Uani 1 1 d .
O2 O 0.5549(3) 0.69009(15) 0.12099(11) 0.0272(6) Uani 1 1 d .
Si1 Si 0.76126(15) 0.91432(6) 0.08411(5) 0.0356(3) Uani 1 1 d .
Si2 Si 0.75597(13) 0.86907(6) -0.02490(5) 0.0303(3) Uani 1 1 d .
Si3 Si 0.86690(11) 0.65022(6) 0.05047(5) 0.0258(3) Uani 1 1 d .
Si4 Si 0.65483(12) 0.62455(6) -0.03025(5) 0.0257(3) Uani 1 1 d .
Si5 Si 0.39728(11) 0.59316(6) 0.16663(5) 0.0252(2) Uani 1 1 d .
Si6 Si 0.36916(18) 0.63977(7) 0.27294(5) 0.0440(4) Uani 1 1 d .
Si7 Si 0.76935(14) 0.74324(7) 0.27264(6) 0.0374(3) Uani 1 1 d .
Si8 Si 0.60384(13) 0.87272(7) 0.28950(5) 0.0334(3) Uani 1 1 d .
Zr1 Zr 0.61832(4) 0.758548(18) 0.060334(15) 0.01977(12) Uani 1 1 d .
Zr2 Zr 0.52263(4) 0.752577(18) 0.190492(16) 0.02186(12) Uani 1 1 d .

loop_
_atom_site_aniso_label
_atom_site_aniso_U_11
_atom_site_aniso_U_22
_atom_site_aniso_U_33
_atom_site_aniso_U_23
_atom_site_aniso_U_13
_atom_site_aniso_U_12
C1 0.059(3) 0.034(2) 0.037(3) -0.006(2) 0.001(2) -0.022(2)
C2 0.061(4) 0.063(4) 0.071(4) -0.011(3) -0.005(3) -0.037(3)
C3 0.101(5) 0.024(2) 0.057(4) -0.004(2) 0.019(4) 0.003(3)
C4 0.038(3) 0.060(3) 0.050(3) 0.007(3) 0.012(3) 0.002(2)
C5 0.063(4) 0.033(2) 0.049(3) 0.010(2) 0.011(3) -0.009(2)
C6 0.050(3) 0.045(3) 0.032(3) 0.003(2) -0.002(2) -0.010(2)
C7 0.027(2) 0.050(3) 0.048(3) -0.007(2) 0.005(2) 0.001(2)
C8 0.030(2) 0.036(2) 0.045(3) 0.008(2) -0.005(2) 0.0017(18)
C9 0.030(2) 0.035(2) 0.044(3) -0.006(2) -0.008(2) -0.0035(19)
C10 0.037(2) 0.035(2) 0.036(3) -0.0079(19) -0.010(2) -0.0050(19)
C11 0.038(3) 0.028(2) 0.045(3) -0.0075(19) 0.000(2) -0.0089(18)
C12 0.053(3) 0.049(3) 0.030(3) -0.006(2) 0.010(2) -0.015(2)
C13 0.032(2) 0.036(2) 0.040(3) 0.007(2) 0.000(2) 0.0092(19)
C14 0.029(2) 0.046(3) 0.049(3) 0.008(2) 0.001(2) -0.009(2)
C15 0.030(2) 0.0225(18) 0.037(2) -0.0043(17) 0.0025(19) -0.0042(16)
C16 0.055(3) 0.027(2) 0.050(3) 0.004(2) -0.005(3) 0.001(2)
C17 0.026(2) 0.060(3) 0.037(3) 0.001(2) -0.001(2) -0.006(2)
C18 0.091(5) 0.063(4) 0.059(4) -0.022(3) 0.040(4) -0.041(4)
C19 0.152(8) 0.053(4) 0.040(3) 0.017(3) -0.025(4) -0.006(4)
C20 0.080(4) 0.049(3) 0.044(3) -0.014(3) 0.031(3) -0.026(3)
C21 0.076(5) 0.067(4) 0.041(3) 0.002(3) -0.016(3) 0.019(3)
C22 0.037(3) 0.054(3) 0.050(3) -0.016(3) -0.013(2) 0.021(2)
C23 0.029(3) 0.073(4) 0.087(5) -0.015(4) -0.012(3) -0.002(3)
C24 0.085(5) 0.048(3) 0.079(5) -0.034(3) 0.026(4) -0.030(3)
C25 0.076(5) 0.084(5) 0.039(3) -0.035(3) -0.020(3) 0.024(4)
C26 0.048(3) 0.034(2) 0.056(3) -0.008(2) -0.001(3) 0.013(2)
C27 0.061(4) 0.035(2) 0.046(3) 0.007(2) 0.008(3) 0.012(2)
C28 0.028(2) 0.045(3) 0.069(4) -0.011(3) 0.001(2) 0.010(2)
N1 0.0256(17) 0.0238(16) 0.0289(19) 0.0032(14) 0.0063(15) -0.0045(13)
N2 0.0211(16) 0.0228(15) 0.0210(16) 0.0006(12) -0.0024(13) -0.0028(12)
N3 0.0242(17) 0.0231(16) 0.0313(19) 0.0048(14) -0.0004(15) -0.0040(13)
N4 0.0341(19) 0.0229(15) 0.0212(17) -0.0004(13) 0.0001(15) 0.0002(14)
N5 0.0229(17) 0.0291(17) 0.0286(19) -0.0087(14) -0.0011(14) -0.0011(13)
N6 0.0249(17) 0.0244(16) 0.0279(18) -0.0005(14) 0.0022(14) 0.0031(13)
O1 0.0331(16) 0.0248(14) 0.0294(16) -0.0040(12) -0.0006(13) -0.0069(12)
O2 0.0297(15) 0.0222(13) 0.0297(16) -0.0022(11) 0.0003(13) -0.0040(11)
Si1 0.0488(8) 0.0233(5) 0.0351(7) -0.0027(5) 0.0045(6) -0.0109(5)
Si2 0.0321(6) 0.0281(6) 0.0313(6) 0.0045(5) 0.0071(5) -0.0054(5)
Si3 0.0195(5) 0.0270(5) 0.0307(6) -0.0024(5) -0.0004(5) 0.0005(4)
Si4 0.0298(6) 0.0244(5) 0.0230(6) -0.0038(4) 0.0009(5) -0.0053(4)
Si5 0.0222(5) 0.0267(5) 0.0266(6) -0.0039(4) -0.0006(5) -0.0015(4)
Si6 0.0753(11) 0.0325(6) 0.0253(7) -0.0017(5) 0.0130(7) -0.0164(7)
Si7 0.0286(7) 0.0447(7) 0.0376(8) -0.0068(6) -0.0106(6) 0.0066(5)
Si8 0.0340(7) 0.0343(6) 0.0318(7) -0.0146(5) 0.0011(5) -0.0047(5)
Zr1 0.0212(2) 0.01758(18) 0.0204(2) -0.00103(13) -0.00043(15) -0.00183(13)
Zr2 0.0214(2) 0.02021(19) 0.0235(2) -0.00434(13) -0.00252(16) 0.00138(13)

loop_
_atom_type_symbol
_atom_type_description
_atom_type_scat_dispersion_real
_atom_type_scat_dispersion_imag
_atom_type_scat_source
C C 0.0033 0.0016 'International Tables Vol C Tables 4.2.6.8 and 6.1.1.4'
H H 0.0000 0.0000 'International Tables Vol C Tables 4.2.6.8 and 6.1.1.4'
N N 0.0061 0.0033 'International Tables Vol C Tables 4.2.6.8 and 6.1.1.4'
O O 0.0106 0.0060 'International Tables Vol C Tables 4.2.6.8 and 6.1.1.4'
Si Si 0.0817 0.0704 'International Tables Vol C Tables 4.2.6.8 and 6.1.1.4'
Zr Zr -2.9673 0.5597 'International Tables Vol C Tables 4.2.6.8 and 6.1.1.4'

loop_
_geom_angle_atom_site_label_1
_geom_angle_atom_site_label_2
_geom_angle_atom_site_label_3
_geom_angle
O1 C1 Si1 109.6(3)
O2 C15 Si5 109.7(3)
Si1 N1 Si2 118.3(2)
Si1 N1 Zr1 118.20(19)
Si2 N1 Zr1 123.45(19)
Si3 N2 Si4 116.49(19)
Si3 N2 Zr1 114.74(17)
Si4 N2 Zr1 128.70(18)
C13 N3 C14 106.3(4)
C13 N3 Zr1 129.1(3)
C14 N3 Zr1 124.4(3)
Si6 N4 Si5 116.7(2)
Si6 N4 Zr2 126.51(19)
Si5 N4 Zr2 116.68(19)
Si8 N5 Si7 118.3(2)
Si8 N5 Zr2 129.4(2)
Si7 N5 Zr2 112.14(18)
C28 N6 C27 109.5(4)
C28 N6 Zr2 126.9(3)
C27 N6 Zr2 123.5(3)
C1 O1 Zr1 122.1(3)
C1 O1 Zr2 126.4(3)
Zr1 O1 Zr2 111.24(12)
C15 O2 Zr1 127.1(3)
C15 O2 Zr2 121.7(3)
Zr1 O2 Zr2 110.69(12)
N1 Si1 C3 114.3(3)
N1 Si1 C2 114.0(3)
C3 Si1 C2 109.3(3)
N1 Si1 C1 103.93(19)
C3 Si1 C1 106.8(3)
C2 Si1 C1 107.9(3)
N1 Si2 C6 111.9(2)
N1 Si2 C5 112.4(2)
C6 Si2 C5 104.2(3)
N1 Si2 C4 111.4(2)
C6 Si2 C4 108.6(3)
C5 Si2 C4 108.0(3)
N2 Si3 C8 114.36(19)
N2 Si3 C7 114.6(2)
C8 Si3 C7 105.7(2)
N2 Si3 C9 108.64(19)
C8 Si3 C9 105.7(2)
C7 Si3 C9 107.3(2)
N2 Si4 C10 112.80(19)
N2 Si4 C11 111.0(2)
C10 Si4 C11 106.1(2)
N2 Si4 C12 112.7(2)
C10 Si4 C12 107.5(3)
C11 Si4 C12 106.3(2)
N4 Si5 C17 112.8(2)
N4 Si5 C16 116.5(2)
C17 Si5 C16 107.0(3)
N4 Si5 C15 103.43(19)
C17 Si5 C15 109.4(2)
C16 Si5 C15 107.5(2)
N4 Si6 C20 111.8(2)
N4 Si6 C19 111.3(3)
C20 Si6 C19 108.2(3)
N4 Si6 C18 111.9(3)
C20 Si6 C18 105.9(3)
C19 Si6 C18 107.5(4)
N5 Si7 C23 113.7(3)
N5 Si7 C21 115.0(3)
C23 Si7 C21 106.9(3)
N5 Si7 C22 107.8(2)
C23 Si7 C22 106.5(3)
C21 Si7 C22 106.4(3)
N5 Si8 C24 113.5(2)
N5 Si8 C26 114.2(2)
C24 Si8 C26 103.9(3)
N5 Si8 C25 111.8(2)
C24 Si8 C25 107.3(4)
C26 Si8 C25 105.4(3)
N3 Zr1 N1 99.02(14)
N3 Zr1 N2 116.01(14)
N1 Zr1 N2 104.95(13)
N3 Zr1 O2 94.55(13)
N1 Zr1 O2 149.22(13)
N2 Zr1 O2 93.48(12)
N3 Zr1 O1 108.08(13)
N1 Zr1 O1 83.33(13)
N2 Zr1 O1 132.76(12)
O2 Zr1 O1 66.18(11)
N6 Zr2 N5 108.19(14)
N6 Zr2 N4 100.35(14)
N5 Zr2 N4 107.47(14)
N6 Zr2 O1 95.29(13)
N5 Zr2 O1 94.08(13)
N4 Zr2 O1 147.61(12)
N6 Zr2 O2 107.41(13)
N5 Zr2 O2 140.19(13)
N4 Zr2 O2 82.88(12)
O1 Zr2 O2 65.36(11)

loop_
_geom_bond_atom_site_label_1
_geom_bond_atom_site_label_2
_geom_bond_distance
C1 O1 1.464(5)
C1 Si1 1.897(5)
C2 Si1 1.882(6)
C3 Si1 1.867(6)
C4 Si2 1.883(6)
C5 Si2 1.875(5)
C6 Si2 1.859(5)
C7 Si3 1.875(5)
C8 Si3 1.862(5)
C9 Si3 1.875(5)
C10 Si4 1.857(5)
C11 Si4 1.868(5)
C12 Si4 1.874(5)
C13 N3 1.462(5)
C14 N3 1.464(6)
C15 O2 1.442(5)
C15 Si5 1.892(5)
C16 Si5 1.858(5)
C17 Si5 1.848(5)
C18 Si6 1.892(7)
C19 Si6 1.877(7)
C20 Si6 1.855(6)
C21 Si7 1.874(6)
C22 Si7 1.878(5)
C23 Si7 1.855(6)
C24 Si8 1.858(6)
C25 Si8 1.879(6)
C26 Si8 1.866(5)
C27 N6 1.454(6)
C28 N6 1.450(6)
N1 Si1 1.728(4)
N1 Si2 1.740(4)
N1 Zr1 2.118(3)
N2 Si3 1.742(3)
N2 Si4 1.751(3)
N2 Zr1 2.118(3)
N3 Zr1 2.040(4)
N4 Si6 1.731(4)
N4 Si5 1.733(4)
N4 Zr2 2.133(4)
N5 Si8 1.750(4)
N5 Si7 1.744(4)
N5 Zr2 2.119(3)
N6 Zr2 2.037(3)
O1 Zr1 2.175(3)
O1 Zr2 2.185(3)
O2 Zr1 2.168(3)
O2 Zr2 2.206(3)
